data_4307793
loop_
_publ_author_name
'Jari Konu'
'Maravanji S. Balakrishna'
'Tristram Chivers'
'Thomas W. Swaddle'

_publ_contact_author 'Professor Tristram Chivers'
_publ_contact_author_email chivers@ucalgary.ca
_publ_section_title
;
New Bonding Modes for Boraamidinate Ligands in Heavy Group 15 Complexes:
Fluxional Behavior of the 1:2 Complexes, LiM[PhB(NtBu)2]2 (M = As, Sb, Bi)
;
_journal_name_full 'Inorganic Chemistry'
_journal_page_first 2627
_journal_page_last 2636
_journal_paper_doi 10.1021/ic0622757
_journal_volume 46
_journal_year 2007
_chemical_formula_moiety 'C42 H69 B3 Bi2 N6'
_chemical_formula_sum 'C42 H69 B3 Bi2 N6'
_chemical_formula_weight 1108.42
_chemical_name_systematic
;
 ?
;
_space_group_IT_number 15
_symmetry_cell_setting monoclinic
_symmetry_space_group_name_Hall '-C 2yc'
_symmetry_space_group_name_H-M 'C 1 2/c 1'
_atom_sites_solution_hydrogens geom
_atom_sites_solution_primary direct
_atom_sites_solution_secondary difmap
_audit_creation_method SHELXL-97
_cell_angle_alpha 90.00
_cell_angle_beta 120.23(3)
_cell_angle_gamma 90.00
_cell_formula_units_Z 4
_cell_length_a 20.239(4)
_cell_length_b 17.659(4)
_cell_length_c 15.205(3)
_cell_measurement_reflns_used 12211
_cell_measurement_temperature 173(2)
_cell_measurement_theta_max 25.03
_cell_measurement_theta_min 3.50
_cell_volume 4695(2)
_computing_cell_refinement 'HKL Scalepack (Otwinowski & Minor 1997)'
_computing_data_collection 'Collect (Nonius BV, 1997-2000)'
_computing_data_reduction DENZO-SMN
_computing_molecular_graphics 'DIAMOND (Brandenburg & Berndt, 1999)'
_computing_publication_material 'WinGX v1.70-01 (L. J. Farrugia)'
_computing_structure_refinement 'SHELXL-97 (Sheldrick, 1997)'
_computing_structure_solution 'SHELXS-97 (Sheldrick, 1997)'
_diffrn_ambient_temperature 173(2)
_diffrn_measured_fraction_theta_full 0.993
_diffrn_measured_fraction_theta_max 0.993
_diffrn_measurement_device_type 'KappaCCD (Nonius, FR540C)'
_diffrn_measurement_method 'phi\omega scans'
_diffrn_radiation_monochromator 'horizonally mounted graphite crystal'
_diffrn_radiation_source 'Enraf Nonius FR590D, fine-focus sealed tube'
_diffrn_radiation_type MoK\a
_diffrn_radiation_wavelength 0.71073
_diffrn_reflns_av_R_equivalents 0.0499
_diffrn_reflns_av_sigmaI/netI 0.0522
_diffrn_reflns_limit_h_max 23
_diffrn_reflns_limit_h_min -24
_diffrn_reflns_limit_k_max 20
_diffrn_reflns_limit_k_min -21
_diffrn_reflns_limit_l_max 18
_diffrn_reflns_limit_l_min -17
_diffrn_reflns_number 12211
_diffrn_reflns_theta_full 25.03
_diffrn_reflns_theta_max 25.03
_diffrn_reflns_theta_min 3.50
_diffrn_standards_number 0
_exptl_absorpt_coefficient_mu 7.519
_exptl_absorpt_correction_T_max 0.8200
_exptl_absorpt_correction_T_min 0.7333
_exptl_absorpt_correction_type integration
_exptl_absorpt_process_details 'SADABS (SHELXTL-NT v5.1, Bruker)'
_exptl_crystal_colour orange
_exptl_crystal_density_diffrn 1.568
_exptl_crystal_density_method 'not measured'
_exptl_crystal_description plate
_exptl_crystal_F_000 2176
_exptl_crystal_size_max 0.28
_exptl_crystal_size_mid 0.04
_exptl_crystal_size_min 0.02
_refine_diff_density_max 0.964
_refine_diff_density_min -0.925
_refine_diff_density_rms 0.117
_refine_ls_extinction_method none
_refine_ls_goodness_of_fit_ref 1.015
_refine_ls_hydrogen_treatment constr
_refine_ls_matrix_type full
_refine_ls_number_parameters 241
_refine_ls_number_reflns 4113
_refine_ls_number_restraints 0
_refine_ls_restrained_S_all 1.015
_refine_ls_R_factor_all 0.0533
_refine_ls_R_factor_gt 0.0312
_refine_ls_shift/su_max 0.000
_refine_ls_shift/su_mean 0.000
_refine_ls_structure_factor_coef Fsqd
_refine_ls_weighting_details 'calc w=1/[\s^2^(Fo^2^)+(0.0206P)^2^+13.0285P] where P=(Fo^2^+2Fc^2^)/3'
_refine_ls_weighting_scheme calc
_refine_ls_wR_factor_gt 0.0574
_refine_ls_wR_factor_ref 0.0637
_reflns_number_gt 3132
_reflns_number_total 4113
_reflns_threshold_expression >2sigma(I)
_cod_data_source_file ic0622757si20070112_014747_5.cif
_cod_data_source_block compound_2c
_cod_original_sg_symbol_H-M 'C 2/c'
_cod_database_code 4307793

loop_
_symmetry_equiv_pos_as_xyz
'x, y, z'
'-x, y, -z+1/2'
'x+1/2, y+1/2, z'
'-x+1/2, y+1/2, -z+1/2'
'-x, -y, -z'
'x, -y, z-1/2'
'-x+1/2, -y+1/2, -z'
'x+1/2, -y+1/2, z-1/2'

loop_
_atom_site_label
_atom_site_type_symbol
_atom_site_fract_x
_atom_site_fract_y
_atom_site_fract_z
_atom_site_U_iso_or_equiv
_atom_site_adp_type
_atom_site_occupancy
_atom_site_symmetry_multiplicity
_atom_site_calc_flag
_atom_site_refinement_flags
_atom_site_disorder_assembly
_atom_site_disorder_group
Bi1 Bi 0.102551(12) 0.026813(12) 0.770605(16) 0.03185(8) Uani 1 1 d . . .
N1 N 0.2252(3) 0.0423(2) 0.8516(3) 0.0361(12) Uani 1 1 d . . .
N2 N 0.1681(3) -0.0581(2) 0.8882(3) 0.0352(11) Uani 1 1 d . . .
N3 N 0.0571(2) 0.1103(2) 0.8352(3) 0.0279(10) Uani 1 1 d . . .
B1 B 0.2393(4) -0.0312(4) 0.8985(5) 0.0340(15) Uani 1 1 d . . .
B2 B 0.0000 0.1548(5) 0.7500 0.031(2) Uani 1 2 d S . .
C1 C 0.2739(3) 0.0908(3) 0.8287(5) 0.0413(15) Uani 1 1 d . . .
C2 C 0.3440(4) 0.1172(4) 0.9281(5) 0.067(2) Uani 1 1 d . . .
H2A H 0.3745 0.0731 0.9659 0.100 Uiso 1 1 calc R . .
H2B H 0.3271 0.1444 0.9694 0.100 Uiso 1 1 calc R . .
H2C H 0.3751 0.1509 0.9124 0.100 Uiso 1 1 calc R . .
C3 C 0.2994(4) 0.0498(4) 0.7619(5) 0.0566(19) Uani 1 1 d . . .
H3A H 0.2543 0.0335 0.6985 0.085 Uiso 1 1 calc R . .
H3B H 0.3301 0.0054 0.7984 0.085 Uiso 1 1 calc R . .
H3C H 0.3301 0.0842 0.7462 0.085 Uiso 1 1 calc R . .
C4 C 0.2274(4) 0.1605(3) 0.7714(5) 0.0552(19) Uani 1 1 d . . .
H4A H 0.1827 0.1447 0.7071 0.083 Uiso 1 1 calc R . .
H4B H 0.2592 0.1945 0.7572 0.083 Uiso 1 1 calc R . .
H4C H 0.2103 0.1870 0.8131 0.083 Uiso 1 1 calc R . .
C5 C 0.1448(3) -0.1336(3) 0.9019(5) 0.0395(15) Uani 1 1 d . . .
C6 C 0.2030(4) -0.1636(4) 1.0072(5) 0.0581(19) Uani 1 1 d . . .
H6A H 0.2071 -0.1281 1.0594 0.087 Uiso 1 1 calc R . .
H6B H 0.2529 -0.1688 1.0121 0.087 Uiso 1 1 calc R . .
H6C H 0.1862 -0.2131 1.0177 0.087 Uiso 1 1 calc R . .
C7 C 0.1381(4) -0.1891(4) 0.8211(5) 0.0513(17) Uani 1 1 d . . .
H7A H 0.1875 -0.1930 0.8240 0.077 Uiso 1 1 calc R . .
H7B H 0.0992 -0.1711 0.7536 0.077 Uiso 1 1 calc R . .
H7C H 0.1234 -0.2390 0.8337 0.077 Uiso 1 1 calc R . .
C8 C 0.0677(4) -0.1274(4) 0.8979(6) 0.061(2) Uani 1 1 d . . .
H8A H 0.0724 -0.0918 0.9501 0.091 Uiso 1 1 calc R . .
H8B H 0.0529 -0.1773 0.9104 0.091 Uiso 1 1 calc R . .
H8C H 0.0287 -0.1092 0.8306 0.091 Uiso 1 1 calc R . .
C9 C 0.0957(3) 0.1315(3) 0.9466(4) 0.0329(13) Uani 1 1 d . . .
C10 C 0.1741(3) 0.1664(4) 0.9858(4) 0.0439(16) Uani 1 1 d . . .
H10A H 0.2066 0.1311 0.9749 0.066 Uiso 1 1 calc R . .
H10B H 0.1974 0.1771 1.0587 0.066 Uiso 1 1 calc R . .
H10C H 0.1690 0.2137 0.9492 0.066 Uiso 1 1 calc R . .
C11 C 0.1038(4) 0.0590(3) 1.0075(4) 0.0461(16) Uani 1 1 d . . .
H11A H 0.0533 0.0363 0.9827 0.069 Uiso 1 1 calc R . .
H11B H 0.1265 0.0717 1.0797 0.069 Uiso 1 1 calc R . .
H11C H 0.1369 0.0229 0.9987 0.069 Uiso 1 1 calc R . .
C12 C 0.0443(3) 0.1861(3) 0.9635(4) 0.0408(15) Uani 1 1 d . . .
H12A H -0.0064 0.1633 0.9373 0.061 Uiso 1 1 calc R . .
H12B H 0.0394 0.2337 0.9276 0.061 Uiso 1 1 calc R . .
H12C H 0.0670 0.1961 1.0365 0.061 Uiso 1 1 calc R . .
C13 C 0.3179(3) -0.0753(3) 0.9513(4) 0.0381(14) Uani 1 1 d . . .
C14 C 0.3716(4) -0.0641(5) 1.0536(5) 0.067(2) Uani 1 1 d . . .
H14 H 0.3611 -0.0290 1.0923 0.081 Uiso 1 1 calc R . .
C15 C 0.4403(5) -0.1033(6) 1.0999(6) 0.089(3) Uani 1 1 d . . .
H15 H 0.4769 -0.0943 1.1694 0.107 Uiso 1 1 calc R . .
C16 C 0.4550(5) -0.1550(5) 1.0448(8) 0.078(2) Uani 1 1 d . . .
H16 H 0.5013 -0.1830 1.0772 0.094 Uiso 1 1 calc R . .
C17 C 0.4055(4) -0.1665(4) 0.9467(6) 0.0598(19) Uani 1 1 d . . .
H17 H 0.4172 -0.2017 0.9092 0.072 Uiso 1 1 calc R . .
C18 C 0.3375(4) -0.1274(4) 0.8995(5) 0.0464(16) Uani 1 1 d . . .
H18 H 0.3028 -0.1362 0.8293 0.056 Uiso 1 1 calc R . .
C19 C 0.0000 0.2442(4) 0.7500 0.0344(19) Uani 1 2 d S . .
C20 C 0.0642(4) 0.2852(3) 0.7697(5) 0.0444(16) Uani 1 1 d . . .
H20 H 0.1092 0.2586 0.7836 0.053 Uiso 1 1 calc R . .
C21 C 0.0654(5) 0.3639(4) 0.7700(5) 0.066(2) Uani 1 1 d . . .
H21 H 0.1103 0.3907 0.7838 0.079 Uiso 1 1 calc R . .
C22 C 0.0000 0.4022(6) 0.7500 0.076(3) Uani 1 2 d S . .
H22 H 0.0000 0.4560 0.7500 0.091 Uiso 1 2 calc SR . .

loop_
_atom_site_aniso_label
_atom_site_aniso_U_11
_atom_site_aniso_U_22
_atom_site_aniso_U_33
_atom_site_aniso_U_23
_atom_site_aniso_U_13
_atom_site_aniso_U_12
Bi1 0.03314(14) 0.02585(12) 0.04213(13) -0.00375(11) 0.02307(10) 0.00139(11)
N1 0.040(3) 0.032(3) 0.048(3) -0.001(2) 0.031(3) 0.002(2)
N2 0.035(3) 0.027(3) 0.049(3) 0.004(2) 0.026(3) 0.004(2)
N3 0.027(3) 0.022(2) 0.042(3) -0.002(2) 0.023(2) -0.002(2)
B1 0.041(4) 0.032(4) 0.036(3) -0.014(3) 0.025(3) -0.006(3)
B2 0.038(6) 0.027(5) 0.044(5) 0.000 0.032(5) 0.000
C1 0.038(4) 0.044(4) 0.058(4) -0.002(3) 0.035(3) -0.002(3)
C2 0.056(5) 0.073(5) 0.077(5) -0.021(4) 0.037(4) -0.031(4)
C3 0.062(5) 0.051(4) 0.082(5) 0.006(4) 0.055(4) 0.007(3)
C4 0.071(5) 0.036(4) 0.086(5) 0.008(3) 0.060(4) 0.004(3)
C5 0.041(4) 0.025(3) 0.063(4) 0.006(3) 0.034(3) 0.005(3)
C6 0.073(5) 0.037(4) 0.074(5) 0.016(3) 0.044(4) 0.008(4)
C7 0.046(4) 0.039(4) 0.070(4) -0.007(3) 0.030(4) 0.001(3)
C8 0.069(5) 0.031(4) 0.110(6) 0.007(4) 0.066(5) 0.002(4)
C9 0.030(3) 0.037(3) 0.035(3) -0.001(3) 0.019(3) 0.004(3)
C10 0.039(4) 0.052(4) 0.041(3) -0.011(3) 0.020(3) 0.000(3)
C11 0.062(5) 0.037(4) 0.042(3) 0.007(3) 0.028(3) 0.014(3)
C12 0.049(4) 0.041(4) 0.046(3) -0.001(3) 0.034(3) 0.010(3)
C13 0.037(4) 0.039(4) 0.042(3) 0.000(3) 0.022(3) 0.007(3)
C14 0.056(5) 0.079(6) 0.054(4) -0.008(4) 0.019(4) 0.019(4)
C15 0.053(6) 0.116(8) 0.055(5) -0.001(5) -0.005(4) 0.021(5)
C16 0.045(5) 0.077(6) 0.110(7) 0.017(5) 0.037(5) 0.014(4)
C17 0.050(5) 0.061(5) 0.082(5) 0.009(4) 0.043(5) 0.017(4)
C18 0.036(4) 0.050(4) 0.058(4) 0.002(3) 0.027(3) 0.017(3)
C19 0.048(6) 0.023(4) 0.039(5) 0.000 0.027(4) 0.000
C20 0.054(4) 0.027(4) 0.055(4) -0.003(3) 0.029(4) -0.005(3)
C21 0.086(6) 0.033(4) 0.076(5) -0.003(4) 0.039(5) -0.018(4)
C22 0.110(11) 0.022(6) 0.078(8) 0.000 0.035(8) 0.000

loop_
_atom_type_symbol
_atom_type_description
_atom_type_scat_dispersion_real
_atom_type_scat_dispersion_imag
_atom_type_scat_source
C C 0.0033 0.0016 'International Tables Vol C Tables 4.2.6.8 and 6.1.1.4'
H H 0.0000 0.0000 'International Tables Vol C Tables 4.2.6.8 and 6.1.1.4'
B B 0.0013 0.0007 'International Tables Vol C Tables 4.2.6.8 and 6.1.1.4'
N N 0.0061 0.0033 'International Tables Vol C Tables 4.2.6.8 and 6.1.1.4'
Bi Bi -4.1077 10.2566 'International Tables Vol C Tables 4.2.6.8 and 6.1.1.4'

loop_
_geom_angle_atom_site_label_1
_geom_angle_atom_site_label_2
_geom_angle_atom_site_label_3
_geom_angle
_geom_angle_site_symmetry_1
_geom_angle_site_symmetry_3
_geom_angle_publ_flag
N1 Bi1 N2 64.73(16) . . ?
N1 Bi1 N3 106.11(16) . . ?
N2 Bi1 N3 108.03(16) . . ?
N1 Bi1 B1 32.69(18) . . ?
N2 Bi1 B1 33.04(18) . . ?
N3 Bi1 B1 116.39(17) . . ?
B1 N1 C1 130.7(5) . . ?
B1 N1 Bi1 93.0(3) . . ?
C1 N1 Bi1 130.6(4) . . ?
B1 N2 C5 131.1(5) . . ?
B1 N2 Bi1 91.4(3) . . ?
C5 N2 Bi1 129.3(4) . . ?
B2 N3 C9 126.5(4) . . ?
B2 N3 Bi1 106.5(3) . . ?
C9 N3 Bi1 124.5(3) . . ?
N1 B1 N2 107.7(5) . . ?
N1 B1 C13 126.5(5) . . ?
N2 B1 C13 125.8(5) . . ?
N1 B1 Bi1 54.3(3) . . ?
N2 B1 Bi1 55.6(3) . . ?
C13 B1 Bi1 166.6(4) . . ?
N3 B2 N3 114.8(7) 2_556 . ?
N3 B2 C19 122.6(3) 2_556 . ?
N3 B2 C19 122.6(3) . . ?
N1 C1 C4 108.0(5) . . ?
N1 C1 C3 111.7(5) . . ?
C4 C1 C3 108.7(5) . . ?
N1 C1 C2 109.8(5) . . ?
C4 C1 C2 108.4(6) . . ?
C3 C1 C2 110.1(5) . . ?
C1 C2 H2A 109.5 . . ?
C1 C2 H2B 109.5 . . ?
H2A C2 H2B 109.5 . . ?
C1 C2 H2C 109.5 . . ?
H2A C2 H2C 109.5 . . ?
H2B C2 H2C 109.5 . . ?
C1 C3 H3A 109.5 . . ?
C1 C3 H3B 109.5 . . ?
H3A C3 H3B 109.5 . . ?
C1 C3 H3C 109.5 . . ?
H3A C3 H3C 109.5 . . ?
H3B C3 H3C 109.5 . . ?
C1 C4 H4A 109.5 . . ?
C1 C4 H4B 109.5 . . ?
H4A C4 H4B 109.5 . . ?
C1 C4 H4C 109.5 . . ?
H4A C4 H4C 109.5 . . ?
H4B C4 H4C 109.5 . . ?
N2 C5 C7 112.1(5) . . ?
N2 C5 C6 109.4(5) . . ?
C7 C5 C6 109.3(5) . . ?
N2 C5 C8 108.9(5) . . ?
C7 C5 C8 109.8(5) . . ?
C6 C5 C8 107.3(5) . . ?
C5 C6 H6A 109.5 . . ?
C5 C6 H6B 109.5 . . ?
H6A C6 H6B 109.5 . . ?
C5 C6 H6C 109.5 . . ?
H6A C6 H6C 109.5 . . ?
H6B C6 H6C 109.5 . . ?
C5 C7 H7A 109.5 . . ?
C5 C7 H7B 109.5 . . ?
H7A C7 H7B 109.5 . . ?
C5 C7 H7C 109.5 . . ?
H7A C7 H7C 109.5 . . ?
H7B C7 H7C 109.5 . . ?
C5 C8 H8A 109.5 . . ?
C5 C8 H8B 109.5 . . ?
H8A C8 H8B 109.5 . . ?
C5 C8 H8C 109.5 . . ?
H8A C8 H8C 109.5 . . ?
H8B C8 H8C 109.5 . . ?
N3 C9 C10 112.9(4) . . ?
N3 C9 C12 109.4(4) . . ?
C10 C9 C12 110.0(5) . . ?
N3 C9 C11 107.9(4) . . ?
C10 C9 C11 109.1(5) . . ?
C12 C9 C11 107.4(4) . . ?
C9 C10 H10A 109.5 . . ?
C9 C10 H10B 109.5 . . ?
H10A C10 H10B 109.5 . . ?
C9 C10 H10C 109.5 . . ?
H10A C10 H10C 109.5 . . ?
H10B C10 H10C 109.5 . . ?
C9 C11 H11A 109.5 . . ?
C9 C11 H11B 109.5 . . ?
H11A C11 H11B 109.5 . . ?
C9 C11 H11C 109.5 . . ?
H11A C11 H11C 109.5 . . ?
H11B C11 H11C 109.5 . . ?
C9 C12 H12A 109.5 . . ?
C9 C12 H12B 109.5 . . ?
H12A C12 H12B 109.5 . . ?
C9 C12 H12C 109.5 . . ?
H12A C12 H12C 109.5 . . ?
H12B C12 H12C 109.5 . . ?
C14 C13 C18 116.2(6) . . ?
C14 C13 B1 121.2(5) . . ?
C18 C13 B1 122.6(5) . . ?
C15 C14 C13 121.1(7) . . ?
C15 C14 H14 119.5 . . ?
C13 C14 H14 119.5 . . ?
C16 C15 C14 119.6(7) . . ?
C16 C15 H15 120.2 . . ?
C14 C15 H15 120.2 . . ?
C17 C16 C15 121.1(8) . . ?
C17 C16 H16 119.4 . . ?
C15 C16 H16 119.4 . . ?
C16 C17 C18 119.9(7) . . ?
C16 C17 H17 120.0 . . ?
C18 C17 H17 120.0 . . ?
C17 C18 C13 122.1(6) . . ?
C17 C18 H18 118.9 . . ?
C13 C18 H18 118.9 . . ?
C20 C19 C20 116.9(8) . 2_556 ?
C20 C19 B2 121.6(4) . . ?
C20 C19 B2 121.6(4) 2_556 . ?
C19 C20 C21 122.4(7) . . ?
C19 C20 H20 118.8 . . ?
C21 C20 H20 118.8 . . ?
C22 C21 C20 118.5(8) . . ?
C22 C21 H21 120.7 . . ?
C20 C21 H21 120.7 . . ?
C21 C22 C21 121.2(10) 2_556 . ?
C21 C22 H22 119.4 2_556 . ?
C21 C22 H22 119.4 . . ?

loop_
_geom_bond_atom_site_label_1
_geom_bond_atom_site_label_2
_geom_bond_distance
_geom_bond_site_symmetry_2
_geom_bond_publ_flag
Bi1 N1 2.162(5) . ?
Bi1 N2 2.195(4) . ?
Bi1 N3 2.213(4) . ?
Bi1 B1 2.660(7) . ?
N1 B1 1.439(8) . ?
N1 C1 1.475(7) . ?
N2 B1 1.450(8) . ?
N2 C5 1.462(7) . ?
N3 B2 1.457(6) . ?
N3 C9 1.512(7) . ?
B1 C13 1.579(9) . ?
B2 N3 1.457(6) 2_556 ?
B2 C19 1.580(11) . ?
C1 C4 1.528(8) . ?
C1 C3 1.532(7) . ?
C1 C2 1.534(9) . ?
C2 H2A 0.9800 . ?
C2 H2B 0.9800 . ?
C2 H2C 0.9800 . ?
C3 H3A 0.9800 . ?
C3 H3B 0.9800 . ?
C3 H3C 0.9800 . ?
C4 H4A 0.9800 . ?
C4 H4B 0.9800 . ?
C4 H4C 0.9800 . ?
C5 C7 1.524(8) . ?
C5 C6 1.528(8) . ?
C5 C8 1.534(8) . ?
C6 H6A 0.9800 . ?
C6 H6B 0.9800 . ?
C6 H6C 0.9800 . ?
C7 H7A 0.9800 . ?
C7 H7B 0.9800 . ?
C7 H7C 0.9800 . ?
C8 H8A 0.9800 . ?
C8 H8B 0.9800 . ?
C8 H8C 0.9800 . ?
C9 C10 1.518(8) . ?
C9 C12 1.532(7) . ?
C9 C11 1.538(7) . ?
C10 H10A 0.9800 . ?
C10 H10B 0.9800 . ?
C10 H10C 0.9800 . ?
C11 H11A 0.9800 . ?
C11 H11B 0.9800 . ?
C11 H11C 0.9800 . ?
C12 H12A 0.9800 . ?
C12 H12B 0.9800 . ?
C12 H12C 0.9800 . ?
C13 C14 1.392(9) . ?
C13 C18 1.393(7) . ?
C14 C15 1.386(10) . ?
C14 H14 0.9500 . ?
C15 C16 1.369(11) . ?
C15 H15 0.9500 . ?
C16 C17 1.328(10) . ?
C16 H16 0.9500 . ?
C17 C18 1.376(9) . ?
C17 H17 0.9500 . ?
C18 H18 0.9500 . ?
C19 C20 1.382(7) . ?
C19 C20 1.382(7) 2_556 ?
C20 C21 1.391(9) . ?
C20 H20 0.9500 . ?
C21 C22 1.376(9) . ?
C21 H21 0.9500 . ?
C22 C21 1.376(9) 2_556 ?
C22 H22 0.9500 . ?

loop_
_geom_torsion_atom_site_label_1
_geom_torsion_atom_site_label_2
_geom_torsion_atom_site_label_3
_geom_torsion_atom_site_label_4
_geom_torsion
_geom_torsion_site_symmetry_1
_geom_torsion_site_symmetry_2
_geom_torsion_site_symmetry_3
_geom_torsion_site_symmetry_4
_geom_torsion_publ_flag
N2 Bi1 N1 B1 11.3(3) . . . . ?
N3 Bi1 N1 B1 114.0(3) . . . . ?
N2 Bi1 N1 C1 166.1(5) . . . . ?
N3 Bi1 N1 C1 -91.2(4) . . . . ?
B1 Bi1 N1 C1 154.9(6) . . . . ?
N1 Bi1 N2 B1 -11.2(3) . . . . ?
N3 Bi1 N2 B1 -110.9(3) . . . . ?
N1 Bi1 N2 C5 -161.5(5) . . . . ?
N3 Bi1 N2 C5 98.8(4) . . . . ?
B1 Bi1 N2 C5 -150.3(6) . . . . ?
N1 Bi1 N3 B2 125.0(3) . . . . ?
N2 Bi1 N3 B2 -166.9(3) . . . . ?
B1 Bi1 N3 B2 158.4(3) . . . . ?
N1 Bi1 N3 C9 -38.0(4) . . . . ?
N2 Bi1 N3 C9 30.1(4) . . . . ?
B1 Bi1 N3 C9 -4.6(4) . . . . ?
C1 N1 B1 N2 -171.2(5) . . . . ?
Bi1 N1 B1 N2 -16.3(4) . . . . ?
C1 N1 B1 C13 8.5(9) . . . . ?
Bi1 N1 B1 C13 163.4(5) . . . . ?
C1 N1 B1 Bi1 -154.9(6) . . . . ?
C5 N2 B1 N1 165.5(5) . . . . ?
Bi1 N2 B1 N1 16.1(4) . . . . ?
C5 N2 B1 C13 -14.2(9) . . . . ?
Bi1 N2 B1 C13 -163.6(5) . . . . ?
C5 N2 B1 Bi1 149.4(6) . . . . ?
N2 Bi1 B1 N1 -161.1(5) . . . . ?
N3 Bi1 B1 N1 -78.5(3) . . . . ?
N1 Bi1 B1 N2 161.1(5) . . . . ?
N3 Bi1 B1 N2 82.6(3) . . . . ?
N1 Bi1 B1 C13 -98.3(19) . . . . ?
N2 Bi1 B1 C13 100.6(19) . . . . ?
N3 Bi1 B1 C13 -176.8(18) . . . . ?
C9 N3 B2 N3 -146.9(5) . . . 2_556 ?
Bi1 N3 B2 N3 50.6(3) . . . 2_556 ?
C9 N3 B2 C19 33.1(5) . . . . ?
Bi1 N3 B2 C19 -129.42(14) . . . . ?
B1 N1 C1 C4 175.9(6) . . . . ?
Bi1 N1 C1 C4 29.9(7) . . . . ?
B1 N1 C1 C3 56.5(8) . . . . ?
Bi1 N1 C1 C3 -89.5(6) . . . . ?
B1 N1 C1 C2 -66.0(8) . . . . ?
Bi1 N1 C1 C2 148.0(4) . . . . ?
B1 N2 C5 C7 -67.3(8) . . . . ?
Bi1 N2 C5 C7 71.6(6) . . . . ?
B1 N2 C5 C6 54.1(7) . . . . ?
Bi1 N2 C5 C6 -167.0(4) . . . . ?
B1 N2 C5 C8 171.0(6) . . . . ?
Bi1 N2 C5 C8 -50.0(6) . . . . ?
B2 N3 C9 C10 -98.0(5) . . . . ?
Bi1 N3 C9 C10 61.6(6) . . . . ?
B2 N3 C9 C12 24.9(6) . . . . ?
Bi1 N3 C9 C12 -175.6(3) . . . . ?
B2 N3 C9 C11 141.4(5) . . . . ?
Bi1 N3 C9 C11 -59.1(5) . . . . ?
N1 B1 C13 C14 87.1(8) . . . . ?
N2 B1 C13 C14 -93.3(8) . . . . ?
Bi1 B1 C13 C14 175.6(16) . . . . ?
N1 B1 C13 C18 -93.2(8) . . . . ?
N2 B1 C13 C18 86.5(7) . . . . ?
Bi1 B1 C13 C18 -5(2) . . . . ?
C18 C13 C14 C15 -0.2(11) . . . . ?
B1 C13 C14 C15 179.6(7) . . . . ?
C13 C14 C15 C16 -1.3(13) . . . . ?
C14 C15 C16 C17 2.2(14) . . . . ?
C15 C16 C17 C18 -1.5(12) . . . . ?
C16 C17 C18 C13 -0.1(11) . . . . ?
C14 C13 C18 C17 0.9(10) . . . . ?
B1 C13 C18 C17 -178.8(6) . . . . ?
N3 B2 C19 C20 -126.9(3) 2_556 . . . ?
N3 B2 C19 C20 53.1(3) . . . . ?
N3 B2 C19 C20 53.1(3) 2_556 . . 2_556 ?
N3 B2 C19 C20 -126.9(3) . . . 2_556 ?
C20 C19 C20 C21 0.0(4) 2_556 . . . ?
B2 C19 C20 C21 180.0(4) . . . . ?
C19 C20 C21 C22 0.1(9) . . . . ?
C20 C21 C22 C21 0.0(4) . . . 2_556 ?
